data_7030083
loop_
_publ_author_name
'Funasako, Yusuke'
'Nosho, Misaki'
'Mochida, Tomoyuki'

_publ_section_title
;
 Ionic liquids from copper(II) complexes with alkylimidazole-containing
 tripodal ligands.
;
_journal_issue 28
_journal_name_full 'Dalton transactions (Cambridge, England : 2003)'
_journal_page_first 10138
_journal_page_last 10143
_journal_paper_doi 10.1039/c3dt50976a
_journal_volume 42
_journal_year 2013
_chemical_formula_moiety 'C13 H27 Cl Cu N5, C2 F6 N O4 S2'
_chemical_formula_sum 'C15 H27 Cl Cu F6 N6 O4 S2'
_chemical_formula_weight 632.54
_chemical_name_systematic
;
 ?
;
_space_group_IT_number 2
_symmetry_cell_setting triclinic
_symmetry_space_group_name_Hall '-P 1'
_symmetry_space_group_name_H-M 'P -1'
_atom_sites_solution_hydrogens geom
_atom_sites_solution_primary direct
_atom_sites_solution_secondary difmap
_audit_creation_method SHELXL-97
_cell_angle_alpha 87.973(2)
_cell_angle_beta 79.639(2)
_cell_angle_gamma 63.172(2)
_cell_formula_units_Z 2
_cell_length_a 8.1069(14)
_cell_length_b 8.5666(15)
_cell_length_c 20.655(4)
_cell_measurement_reflns_used 4530
_cell_measurement_temperature 100
_cell_measurement_theta_max 27.53
_cell_measurement_theta_min 2.67
_cell_volume 1257.5(4)
_computing_cell_refinement 'APEX2 (Bruker AXS, 2006)'
_computing_data_collection 'APEX2 (Bruker AXS, 2006)'
_computing_data_reduction 'SAINT (Bruker AXS, 2004)'
_computing_molecular_graphics 'XSHEL (Bruker AXS,2002)'
_computing_publication_material 'XCIF (Bruker AXS, 2001)'
_computing_structure_refinement 'SHELXL-97 (Sheldrick, 1997)'
_computing_structure_solution 'SHELXS-97 (Sheldrick, 1997)'
_diffrn_ambient_temperature 100
_diffrn_detector_area_resol_mean 8.333
_diffrn_measured_fraction_theta_full 0.973
_diffrn_measured_fraction_theta_max 0.973
_diffrn_measurement_device_type 'Bruker APEXII CCD area detector'
_diffrn_measurement_method 'phi and omega scans'
_diffrn_radiation_monochromator 'Bruker Helios multilayer confocal mirror'
_diffrn_radiation_source 'Bruker TXS fine-focus rotating anode'
_diffrn_radiation_type MoK\a
_diffrn_radiation_wavelength 0.71073
_diffrn_reflns_av_R_equivalents 0.0316
_diffrn_reflns_av_unetI/netI 0.0521
_diffrn_reflns_limit_h_max 9
_diffrn_reflns_limit_h_min -5
_diffrn_reflns_limit_k_max 10
_diffrn_reflns_limit_k_min -6
_diffrn_reflns_limit_l_max 24
_diffrn_reflns_limit_l_min -21
_diffrn_reflns_number 5996
_diffrn_reflns_theta_full 25.02
_diffrn_reflns_theta_max 25.02
_diffrn_reflns_theta_min 2.67
_exptl_absorpt_coefficient_mu 1.220
_exptl_absorpt_correction_T_max 0.9404
_exptl_absorpt_correction_T_min 0.7241
_exptl_absorpt_correction_type empirical
_exptl_absorpt_process_details
;
SADABS Sheldrick 1996
;
_exptl_crystal_colour green
_exptl_crystal_density_diffrn 1.671
_exptl_crystal_density_method 'not measured'
_exptl_crystal_description prism
_exptl_crystal_F_000 646
_exptl_crystal_size_max 0.28
_exptl_crystal_size_mid 0.23
_exptl_crystal_size_min 0.05
_refine_diff_density_max 1.129
_refine_diff_density_min -1.053
_refine_diff_density_rms 0.088
_refine_ls_extinction_method none
_refine_ls_goodness_of_fit_ref 1.031
_refine_ls_hydrogen_treatment constr
_refine_ls_matrix_type full
_refine_ls_number_parameters 525
_refine_ls_number_reflns 4318
_refine_ls_number_restraints 102
_refine_ls_restrained_S_all 1.268
_refine_ls_R_factor_all 0.0518
_refine_ls_R_factor_gt 0.0486
_refine_ls_shift/su_max 0.000
_refine_ls_shift/su_mean 0.000
_refine_ls_structure_factor_coef Fsqd
_refine_ls_weighting_details 'calc w=1/[\s^2^(Fo^2^)+(0.0301P)^2^+4.2258P] where P=(Fo^2^+2Fc^2^)/3'
_refine_ls_weighting_scheme calc
_refine_ls_wR_factor_gt 0.1173
_refine_ls_wR_factor_ref 0.1204
_reflns_number_gt 4021
_reflns_number_total 4318
_reflns_threshold_expression >2sigma(I)
_cod_data_source_file c3dt50976a.cif
_cod_data_source_block '[3]Tf2N_100K'
_cod_depositor_comments
;
The following automatic conversions were performed:

'_symmetry_cell_setting' value 'Triclinic' changed to 'triclinic'
according to
/usr/data/users/saulius/automatic-downloads/retrospective/RSC/lib/dictionaries/cif_core.dic
dictionary named 'cif_core.dic' version 2.4.2 from 2011-04-26.

Automatic conversion script
Id: cif_fix_values 2281 2013-09-26 08:29:07Z andrius 
;
_cod_database_code 7030083

loop_
_symmetry_equiv_pos_as_xyz
'x, y, z'
'-x, -y, -z'

loop_
_atom_site_label
_atom_site_type_symbol
_atom_site_fract_x
_atom_site_fract_y
_atom_site_fract_z
_atom_site_U_iso_or_equiv
_atom_site_adp_type
_atom_site_occupancy
_atom_site_symmetry_multiplicity
_atom_site_calc_flag
_atom_site_refinement_flags
_atom_site_disorder_assembly
_atom_site_disorder_group
S1 S 0.156(3) 0.471(2) 0.0269(9) 0.029(2) Uani 0.50 1 d P . 1
S2 S 0.6644(5) 0.5133(4) 0.47135(16) 0.045(3) Uani 0.50 1 d PDU . 1
F1 F 0.3315(11) 0.1316(9) 0.0295(4) 0.055(2) Uani 0.50 1 d P . 1
F2 F 0.3120(10) 0.2280(9) -0.0688(3) 0.0535(18) Uani 0.50 1 d P . 1
F3 F 0.5033(9) 0.2506(10) -0.0162(4) 0.0584(19) Uani 0.50 1 d P . 1
F4 F 0.7504(9) 0.7396(8) 0.4821(3) 0.0421(15) Uani 0.50 1 d PD . 1
F5 F 0.7417(9) 0.6078(8) 0.5756(3) 0.0404(14) Uani 0.50 1 d PD . 1
F6 F 0.4773(7) 0.7833(7) 0.5422(3) 0.0419(15) Uani 0.50 1 d PD . 1
O1 O 0.0792(11) 0.4881(10) 0.0841(3) 0.0333(16) Uani 0.50 1 d P . 1
O2 O 0.2634(10) 0.6039(9) 0.0087(4) 0.0357(16) Uani 0.50 1 d P A 1
O3 O 0.7809(11) 0.3570(9) 0.4987(4) 0.0344(17) Uani 0.50 1 d PDU . 1
O4 O 0.7344(9) 0.5745(8) 0.4116(3) 0.0311(15) Uani 0.50 1 d PD B 1
N2 N 0.563(3) 0.470(3) 0.2382(10) 0.024(4) Uani 0.400(10) 1 d P C 1
N3 N 0.892(2) 0.0494(18) 0.1518(8) 0.021(4) Uani 0.400(10) 1 d PU C 1
C1 C 0.876(2) 0.4631(13) 0.2201(9) 0.040(4) Uani 0.400(10) 1 d PDU C 1
H1A H 0.9496 0.5188 0.2331 0.048 Uiso 0.400(10) 1 calc PR C 1
H1B H 0.8864 0.4621 0.1716 0.048 Uiso 0.400(10) 1 calc PR C 1
C2 C 0.676(2) 0.5497(15) 0.2547(6) 0.034(4) Uani 0.400(10) 1 d P C 1
H2A H 0.6736 0.5463 0.3028 0.041 Uiso 0.400(10) 1 calc PR C 1
H2B H 0.6190 0.6743 0.2436 0.041 Uiso 0.400(10) 1 calc PR C 1
C3 C 0.519(2) 0.503(2) 0.1721(8) 0.033(4) Uani 0.400(10) 1 d P C 1
H3A H 0.6355 0.4632 0.1395 0.049 Uiso 0.400(10) 1 calc PR C 1
H3B H 0.4405 0.6281 0.1687 0.049 Uiso 0.400(10) 1 calc PR C 1
H3C H 0.4506 0.4379 0.1637 0.049 Uiso 0.400(10) 1 calc PR C 1
C4 C 0.381(4) 0.526(4) 0.2829(16) 0.030(6) Uani 0.400(10) 1 d PU C 1
H4A H 0.4019 0.5024 0.3283 0.045 Uiso 0.400(10) 1 calc PR C 1
H4B H 0.3172 0.4613 0.2705 0.045 Uiso 0.400(10) 1 calc PR C 1
H4C H 0.3033 0.6519 0.2797 0.045 Uiso 0.400(10) 1 calc PR C 1
C5 C 1.0906(14) 0.1582(16) 0.1935(5) 0.015(3) Uani 0.400(10) 1 d PDU C 1
H5A H 1.1632 0.0491 0.2147 0.019 Uiso 0.400(10) 1 calc PR C 1
H5B H 1.1762 0.2110 0.1780 0.019 Uiso 0.400(10) 1 calc PR C 1
C6 C 1.0355(15) 0.1067(15) 0.1313(5) 0.024(3) Uani 0.400(10) 1 d P C 1
H6A H 0.9879 0.2089 0.1037 0.029 Uiso 0.400(10) 1 calc PR C 1
H6B H 1.1479 0.0114 0.1046 0.029 Uiso 0.400(10) 1 calc PR C 1
C7 C 0.986(3) -0.141(3) 0.1688(11) 0.030(5) Uani 0.400(10) 1 d PU C 1
H7A H 0.8897 -0.1742 0.1912 0.044 Uiso 0.400(10) 1 calc PR C 1
H7B H 1.0745 -0.1571 0.1979 0.044 Uiso 0.400(10) 1 calc PR C 1
H7C H 1.0530 -0.2150 0.1283 0.044 Uiso 0.400(10) 1 calc PR C 1
C8 C 0.788(2) 0.0637(17) 0.0975(6) 0.030(3) Uani 0.400(10) 1 d P C 1
H8A H 0.6981 0.0167 0.1111 0.046 Uiso 0.400(10) 1 calc PR C 1
H8B H 0.8778 -0.0033 0.0582 0.046 Uiso 0.400(10) 1 calc PR C 1
H8C H 0.7212 0.1869 0.0875 0.046 Uiso 0.400(10) 1 calc PR C 1
S3 S 0.161(2) 0.5025(18) 0.0183(8) 0.025(2) Uani 0.50 1 d P . 2
S4 S 0.6719(4) 0.5016(4) 0.47580(17) 0.042(3) Uani 0.50 1 d PDU . 2
F7 F 0.2654(12) 0.1696(9) -0.0039(5) 0.058(2) Uani 0.50 1 d P . 2
F8 F 0.4413(11) 0.2646(9) -0.0654(4) 0.060(2) Uani 0.50 1 d P . 2
F9 F 0.4616(10) 0.2234(9) 0.0366(4) 0.0559(18) Uani 0.50 1 d P . 2
F10 F 0.8270(7) 0.6644(8) 0.5333(3) 0.0403(14) Uani 0.50 1 d PD . 2
F11 F 0.5662(9) 0.6942(8) 0.5877(2) 0.0424(15) Uani 0.50 1 d PD . 2
F12 F 0.5752(8) 0.8521(6) 0.5090(3) 0.0385(14) Uani 0.50 1 d PD . 2
O5 O 0.1960(13) 0.4751(10) 0.0907(4) 0.0406(18) Uani 0.50 1 d P D 2
O6 O 0.1712(11) 0.5958(10) -0.0191(4) 0.0397(17) Uani 0.50 1 d P . 2
O7 O 0.8554(9) 0.3570(8) 0.4701(4) 0.0297(15) Uani 0.50 1 d PDU E 2
O8 O 0.5967(8) 0.5512(8) 0.4173(3) 0.0239(13) Uani 0.50 1 d PD . 2
N8 N 0.558(2) 0.451(2) 0.2222(7) 0.025(4) Uani 0.600(10) 1 d PU C 2
N9 N 0.9370(14) 0.0185(12) 0.1681(4) 0.025(2) Uani 0.600(10) 1 d P C 2
C16 C 0.8328(15) 0.4802(9) 0.2452(6) 0.033(2) Uani 0.600(10) 1 d PDU C 2
H16A H 0.9245 0.5251 0.2281 0.040 Uiso 0.600(10) 1 calc PR C 2
H16B H 0.7738 0.5295 0.2908 0.040 Uiso 0.600(10) 1 calc PR C 2
C17 C 0.6826(13) 0.5395(10) 0.2027(4) 0.035(2) Uani 0.600(10) 1 d P C 2
H17A H 0.6060 0.6682 0.2083 0.043 Uiso 0.600(10) 1 calc PR C 2
H17B H 0.7427 0.5093 0.1557 0.043 Uiso 0.600(10) 1 calc PR C 2
C18 C 0.4620(16) 0.4601(17) 0.1664(6) 0.038(3) Uani 0.600(10) 1 d P C 2
H18A H 0.5562 0.3989 0.1272 0.057 Uiso 0.600(10) 1 calc PR C 2
H18B H 0.3872 0.5828 0.1573 0.057 Uiso 0.600(10) 1 calc PR C 2
H18C H 0.3793 0.4041 0.1779 0.057 Uiso 0.600(10) 1 calc PR C 2
C19 C 0.414(3) 0.553(2) 0.2827(10) 0.040(4) Uani 0.600(10) 1 d P C 2
H19A H 0.3371 0.4933 0.2986 0.060 Uiso 0.600(10) 1 calc PR C 2
H19B H 0.3332 0.6717 0.2711 0.060 Uiso 0.600(10) 1 calc PR C 2
H19C H 0.4794 0.5590 0.3174 0.060 Uiso 0.600(10) 1 calc PR C 2
C20 C 1.0741(14) 0.2182(16) 0.1826(4) 0.037(3) Uani 0.600(10) 1 d PDU C 2
H20A H 1.0214 0.2861 0.1452 0.044 Uiso 0.600(10) 1 calc PR C 2
H20B H 1.1906 0.2259 0.1860 0.044 Uiso 0.600(10) 1 calc PR C 2
C21 C 1.1105(10) 0.0343(13) 0.1749(4) 0.036(2) Uani 0.600(10) 1 d P C 2
H21A H 1.1591 -0.0289 0.2137 0.043 Uiso 0.600(10) 1 calc PR C 2
H21B H 1.2086 -0.0221 0.1354 0.043 Uiso 0.600(10) 1 calc PR C 2
C22 C 0.958(2) -0.1592(18) 0.1791(8) 0.038(4) Uani 0.600(10) 1 d PU C 2
H22A H 0.9772 -0.1889 0.2242 0.057 Uiso 0.600(10) 1 calc PR C 2
H22B H 1.0663 -0.2427 0.1479 0.057 Uiso 0.600(10) 1 calc PR C 2
H22C H 0.8438 -0.1646 0.1723 0.057 Uiso 0.600(10) 1 calc PR C 2
C23 C 0.8932(16) 0.0636(11) 0.1014(4) 0.033(2) Uani 0.600(10) 1 d P C 2
H23A H 0.8730 0.1839 0.0936 0.050 Uiso 0.600(10) 1 calc PR C 2
H23B H 0.7792 0.0538 0.0980 0.050 Uiso 0.600(10) 1 calc PR C 2
H23C H 0.9984 -0.0171 0.0685 0.050 Uiso 0.600(10) 1 calc PR C 2
C9 C 1.0124(6) 0.2402(6) 0.3071(2) 0.0268(10) Uani 1 1 d . . .
H9A H 0.9488 0.3435 0.3385 0.032 Uiso 1 1 calc R . .
H9B H 1.1486 0.2067 0.2974 0.032 Uiso 1 1 calc R . .
C10 C 0.9806(6) 0.0922(6) 0.3358(2) 0.0227(9) Uani 1 1 d . . .
C11 C 0.9861(7) -0.1293(6) 0.3933(2) 0.0310(11) Uani 1 1 d . . .
H11 H 1.0186 -0.2217 0.4228 0.037 Uiso 1 1 calc R . .
C12 C 0.8482(7) -0.0792(6) 0.3572(2) 0.0301(10) Uani 1 1 d . . .
H12 H 0.7665 -0.1310 0.3569 0.036 Uiso 1 1 calc R . .
C13 C 1.2233(7) -0.0235(7) 0.4085(3) 0.0411(13) Uani 1 1 d . . .
H13A H 1.2912 0.0285 0.3787 0.062 Uiso 1 1 calc R . .
H13B H 1.3100 -0.1447 0.4155 0.062 Uiso 1 1 calc R . .
H13C H 1.1710 0.0441 0.4508 0.062 Uiso 1 1 calc R . .
C14 C 0.3383(8) 0.2668(7) -0.0077(3) 0.0436(14) Uani 1 1 d . . .
C15 C 0.6575(5) 0.6827(6) 0.5261(2) 0.0360(12) Uani 1 1 d D . .
Cl1 Cl 0.50629(16) 0.10615(18) 0.25441(6) 0.0381(3) Uani 1 1 d . C .
Cu1 Cu 0.72588(7) 0.20193(7) 0.24861(2) 0.02101(18) Uani 1 1 d . . .
N1 N 0.9344(5) 0.2822(6) 0.24548(19) 0.0296(9) Uani 1 1 d D C .
N4 N 0.8463(5) 0.0602(5) 0.32084(18) 0.0241(8) Uani 1 1 d . C .
N5 N 1.0701(5) -0.0212(5) 0.37924(18) 0.0276(8) Uani 1 1 d . . .
N6 N -0.0347(11) 0.4540(9) 0.0355(4) 0.0258(16) Uani 0.50 1 d P . .
N7 N 0.4379(5) 0.5897(7) 0.4744(3) 0.0237(16) Uani 0.50 1 d PD . .

loop_
_atom_site_aniso_label
_atom_site_aniso_U_11
_atom_site_aniso_U_22
_atom_site_aniso_U_33
_atom_site_aniso_U_23
_atom_site_aniso_U_13
_atom_site_aniso_U_12
S1 0.038(3) 0.024(4) 0.027(5) 0.009(3) -0.015(3) -0.013(2)
S2 0.018(3) 0.079(4) 0.030(4) -0.017(2) -0.004(2) -0.014(2)
F1 0.049(5) 0.028(4) 0.069(5) 0.013(3) -0.001(4) -0.004(3)
F2 0.047(4) 0.056(4) 0.039(4) -0.018(3) 0.001(3) -0.009(3)
F3 0.030(4) 0.071(5) 0.067(6) 0.010(4) -0.010(4) -0.017(3)
F4 0.060(4) 0.052(4) 0.038(3) 0.008(3) -0.008(3) -0.047(3)
F5 0.063(4) 0.053(4) 0.024(3) 0.005(3) -0.015(3) -0.041(3)
F6 0.042(4) 0.027(3) 0.051(4) -0.013(3) 0.002(3) -0.014(3)
O1 0.040(4) 0.047(4) 0.021(4) 0.009(3) -0.006(3) -0.026(4)
O2 0.034(4) 0.039(4) 0.041(4) 0.012(3) -0.010(3) -0.021(3)
O3 0.034(3) 0.038(3) 0.034(3) 0.007(2) -0.007(3) -0.020(2)
O4 0.036(4) 0.036(4) 0.023(3) -0.004(3) 0.003(3) -0.020(3)
N2 0.022(7) 0.027(8) 0.018(9) -0.004(7) -0.007(7) -0.005(6)
N3 0.021(5) 0.022(4) 0.020(5) 0.003(3) -0.006(3) -0.009(3)
C1 0.039(5) 0.044(5) 0.040(5) 0.010(3) -0.001(3) -0.024(4)
C2 0.066(10) 0.021(6) 0.016(7) 0.002(4) -0.006(6) -0.022(6)
C3 0.025(9) 0.038(8) 0.021(8) 0.003(6) -0.009(6) 0.000(6)
C4 0.029(7) 0.029(7) 0.029(6) 0.002(4) -0.005(4) -0.012(4)
C5 0.019(4) 0.024(4) 0.010(4) 0.008(3) -0.001(3) -0.017(3)
C6 0.019(5) 0.030(6) 0.020(6) -0.002(4) 0.000(4) -0.009(5)
C7 0.029(6) 0.028(6) 0.031(6) 0.002(3) -0.002(3) -0.014(4)
C8 0.038(8) 0.042(7) 0.024(6) -0.001(5) -0.013(6) -0.025(6)
S3 0.027(2) 0.023(5) 0.019(4) 0.004(4) -0.0041(19) -0.005(3)
S4 0.020(3) 0.087(4) 0.011(3) -0.013(2) -0.0012(19) -0.018(2)
F7 0.057(5) 0.022(3) 0.089(7) 0.004(4) -0.020(5) -0.011(3)
F8 0.051(4) 0.046(4) 0.044(4) 0.003(3) 0.002(4) 0.009(3)
F9 0.047(4) 0.046(4) 0.059(5) 0.014(3) -0.027(4) -0.001(3)
F10 0.030(3) 0.042(3) 0.056(4) -0.007(3) -0.015(3) -0.020(3)
F11 0.062(4) 0.055(4) 0.023(3) -0.013(3) 0.006(3) -0.040(3)
F12 0.043(3) 0.023(3) 0.053(4) 0.001(2) -0.014(3) -0.016(3)
O5 0.058(5) 0.041(4) 0.029(4) 0.003(3) -0.020(4) -0.024(4)
O6 0.051(5) 0.039(4) 0.041(4) 0.021(4) -0.020(4) -0.028(4)
O7 0.038(3) 0.031(3) 0.024(3) 0.009(2) -0.012(2) -0.017(2)
O8 0.025(3) 0.032(3) 0.017(3) 0.006(2) -0.005(3) -0.015(3)
N8 0.024(4) 0.026(4) 0.023(5) -0.001(3) -0.006(3) -0.009(3)
N9 0.026(5) 0.025(4) 0.018(4) 0.003(3) -0.008(3) -0.004(3)
C16 0.040(4) 0.035(3) 0.033(4) 0.017(3) -0.007(3) -0.025(3)
C17 0.050(5) 0.025(4) 0.028(5) 0.008(3) -0.010(4) -0.014(4)
C18 0.025(6) 0.048(7) 0.029(5) 0.007(4) -0.015(4) -0.003(4)
C19 0.043(9) 0.033(7) 0.032(6) 0.001(5) -0.004(6) -0.007(6)
C20 0.038(4) 0.047(4) 0.033(4) 0.014(3) -0.004(3) -0.028(3)
C21 0.012(4) 0.060(6) 0.015(4) 0.008(4) 0.001(3) -0.001(4)
C22 0.041(5) 0.031(4) 0.036(5) 0.002(3) -0.001(3) -0.014(3)
C23 0.040(6) 0.036(5) 0.021(5) -0.001(3) -0.012(4) -0.012(4)
C9 0.025(2) 0.040(3) 0.020(2) 0.0031(18) -0.0058(18) -0.018(2)
C10 0.0139(19) 0.031(2) 0.016(2) -0.0011(17) -0.0001(16) -0.0048(17)
C11 0.028(2) 0.030(2) 0.023(2) 0.0072(18) -0.0019(19) -0.0040(19)
C12 0.027(2) 0.035(2) 0.025(2) 0.0111(19) -0.0024(19) -0.013(2)
C13 0.032(3) 0.050(3) 0.032(3) -0.002(2) -0.021(2) -0.005(2)
C14 0.033(3) 0.039(3) 0.044(3) 0.009(2) -0.006(2) -0.004(2)
C15 0.029(3) 0.050(3) 0.029(3) 0.009(2) -0.002(2) -0.019(2)
Cl1 0.0258(6) 0.0596(8) 0.0407(7) 0.0117(6) -0.0104(5) -0.0287(6)
Cu1 0.0140(3) 0.0279(3) 0.0218(3) 0.0073(2) -0.0056(2) -0.0097(2)
N1 0.027(2) 0.049(2) 0.023(2) 0.0142(17) -0.0103(16) -0.0243(19)
N4 0.0175(17) 0.033(2) 0.0212(18) 0.0100(15) -0.0047(14) -0.0113(15)
N5 0.0216(19) 0.034(2) 0.0174(18) 0.0006(15) -0.0065(15) -0.0026(16)
N6 0.027(4) 0.024(4) 0.020(4) 0.003(3) -0.004(3) -0.006(3)
N7 0.035(4) 0.022(4) 0.017(4) 0.008(3) -0.011(3) -0.013(3)

loop_
_atom_type_symbol
_atom_type_description
_atom_type_scat_dispersion_real
_atom_type_scat_dispersion_imag
_atom_type_scat_source
C C 0.0033 0.0016 'International Tables Vol C Tables 4.2.6.8 and 6.1.1.4'
H H 0.0000 0.0000 'International Tables Vol C Tables 4.2.6.8 and 6.1.1.4'
N N 0.0061 0.0033 'International Tables Vol C Tables 4.2.6.8 and 6.1.1.4'
O O 0.0106 0.0060 'International Tables Vol C Tables 4.2.6.8 and 6.1.1.4'
F F 0.0171 0.0103 'International Tables Vol C Tables 4.2.6.8 and 6.1.1.4'
S S 0.1246 0.1234 'International Tables Vol C Tables 4.2.6.8 and 6.1.1.4'
Cl Cl 0.1484 0.1585 'International Tables Vol C Tables 4.2.6.8 and 6.1.1.4'
Cu Cu 0.3201 1.2651 'International Tables Vol C Tables 4.2.6.8 and 6.1.1.4'

loop_
_geom_angle_atom_site_label_1
_geom_angle_atom_site_label_2
_geom_angle_atom_site_label_3
_geom_angle
_geom_angle_site_symmetry_1
_geom_angle_site_symmetry_3
O1 S1 N6 67.4(9) . .
O1 S1 N6 122.3(14) . 2_565
N6 S1 N6 64.6(9) . 2_565
O1 S1 O2 113.2(13) . .
N6 S1 O2 146.8(12) . .
N6 S1 O2 91.9(9) 2_565 .
O1 S1 C14 121.2(12) . .
N6 S1 C14 106.1(10) . .
N6 S1 C14 101.5(10) 2_565 .
O2 S1 C14 101.2(10) . .
O3 S2 O4 121.4(5) . .
O3 S2 N7 125.7(4) . .
O4 S2 N7 106.1(4) . .
O3 S2 N7 60.8(4) . 2_666
O4 S2 N7 162.6(4) . 2_666
N7 S2 N7 66.1(3) . 2_666
O3 S2 C15 102.0(4) . .
O4 S2 C15 94.8(3) . .
N7 S2 C15 98.4(3) . .
N7 S2 C15 101.7(3) 2_666 .
S1 O1 N6 68.0(10) . .
S2 O3 N7 69.2(3) . 2_666
C2 N2 C3 114.5(19) . .
C2 N2 C4 114.2(18) . .
C3 N2 C4 105(2) . .
C2 N2 Cu1 104.0(13) . .
C3 N2 Cu1 110.9(14) . .
C4 N2 Cu1 107.8(18) . .
C6 N3 C8 110.5(13) . .
C6 N3 C7 108.8(13) . .
C8 N3 C7 108.4(14) . .
C6 N3 Cu1 104.9(9) . .
C8 N3 Cu1 118.2(9) . .
C7 N3 Cu1 105.6(11) . .
C2 C1 N1 99.4(9) . .
C2 C1 H1A 111.9 . .
N1 C1 H1A 111.9 . .
C2 C1 H1B 111.9 . .
N1 C1 H1B 111.9 . .
H1A C1 H1B 109.6 . .
N2 C2 C1 113.9(13) . .
N2 C2 H2A 108.8 . .
C1 C2 H2A 108.8 . .
N2 C2 H2B 108.8 . .
C1 C2 H2B 108.8 . .
H2A C2 H2B 107.7 . .
N2 C3 H3A 109.5 . .
N2 C3 H3B 109.5 . .
H3A C3 H3B 109.5 . .
N2 C3 H3C 109.5 . .
H3A C3 H3C 109.5 . .
H3B C3 H3C 109.5 . .
N2 C4 H4A 109.5 . .
N2 C4 H4B 109.5 . .
H4A C4 H4B 109.5 . .
N2 C4 H4C 109.5 . .
H4A C4 H4C 109.5 . .
H4B C4 H4C 109.5 . .
N1 C5 C6 117.8(9) . .
N1 C5 H5A 107.9 . .
C6 C5 H5A 107.9 . .
N1 C5 H5B 107.9 . .
C6 C5 H5B 107.9 . .
H5A C5 H5B 107.2 . .
N3 C6 C5 109.9(10) . .
N3 C6 H6A 109.7 . .
C5 C6 H6A 109.7 . .
N3 C6 H6B 109.7 . .
C5 C6 H6B 109.7 . .
H6A C6 H6B 108.2 . .
N3 C7 H7A 109.5 . .
N3 C7 H7B 109.5 . .
H7A C7 H7B 109.5 . .
N3 C7 H7C 109.5 . .
H7A C7 H7C 109.5 . .
H7B C7 H7C 109.5 . .
N3 C8 H8A 109.5 . .
N3 C8 H8B 109.5 . .
H8A C8 H8B 109.5 . .
N3 C8 H8C 109.5 . .
H8A C8 H8C 109.5 . .
H8B C8 H8C 109.5 . .
O6 S3 O5 133.4(15) . .
O6 S3 N6 62.7(10) . 2_565
O5 S3 N6 153.3(12) . 2_565
O6 S3 N6 122.9(14) . .
O5 S3 N6 92.9(8) . .
N6 S3 N6 63.0(8) 2_565 .
O6 S3 C14 112.4(11) . .
O5 S3 C14 91.5(8) . .
N6 S3 C14 101.0(10) 2_565 .
N6 S3 C14 93.9(8) . .
O8 S4 O7 117.1(4) . .
O8 S4 N7 111.6(3) . 2_666
O7 S4 N7 96.1(4) . 2_666
O8 S4 N7 56.7(3) . .
O7 S4 N7 152.3(4) . .
N7 S4 N7 66.5(3) 2_666 .
O8 S4 C15 115.2(3) . .
O7 S4 C15 109.6(3) . .
N7 S4 C15 104.9(3) 2_666 .
N7 S4 C15 96.1(3) . .
S3 O6 N6 74.3(11) . 2_565
S4 O8 N7 71.3(3) . .
C18 N8 C17 107.8(12) . .
C18 N8 C19 110.2(14) . .
C17 N8 C19 107.6(13) . .
C18 N8 Cu1 115.5(10) . .
C17 N8 Cu1 107.2(10) . .
C19 N8 Cu1 108.3(11) . .
C22 N9 C23 107.8(10) . .
C22 N9 C21 112.3(10) . .
C23 N9 C21 110.5(8) . .
C22 N9 Cu1 109.9(7) . .
C23 N9 Cu1 114.6(6) . .
C21 N9 Cu1 101.7(6) . .
N1 C16 C17 111.1(7) . .
N1 C16 H16A 109.4 . .
C17 C16 H16A 109.4 . .
N1 C16 H16B 109.4 . .
C17 C16 H16B 109.4 . .
H16A C16 H16B 108.0 . .
N8 C17 C16 109.9(9) . .
N8 C17 H17A 109.7 . .
C16 C17 H17A 109.7 . .
N8 C17 H17B 109.7 . .
C16 C17 H17B 109.7 . .
H17A C17 H17B 108.2 . .
N8 C18 H18A 109.5 . .
N8 C18 H18B 109.5 . .
H18A C18 H18B 109.5 . .
N8 C18 H18C 109.5 . .
H18A C18 H18C 109.5 . .
H18B C18 H18C 109.5 . .
N8 C19 H19A 109.5 . .
N8 C19 H19B 109.5 . .
H19A C19 H19B 109.5 . .
N8 C19 H19C 109.5 . .
H19A C19 H19C 109.5 . .
H19B C19 H19C 109.5 . .
C21 C20 N1 103.1(7) . .
C21 C20 H20A 111.1 . .
N1 C20 H20A 111.1 . .
C21 C20 H20B 111.1 . .
N1 C20 H20B 111.1 . .
H20A C20 H20B 109.1 . .
C20 C21 N9 112.4(7) . .
C20 C21 H21A 109.1 . .
N9 C21 H21A 109.1 . .
C20 C21 H21B 109.1 . .
N9 C21 H21B 109.1 . .
H21A C21 H21B 107.9 . .
N9 C22 H22A 109.5 . .
N9 C22 H22B 109.5 . .
H22A C22 H22B 109.5 . .
N9 C22 H22C 109.5 . .
H22A C22 H22C 109.5 . .
H22B C22 H22C 109.5 . .
N9 C23 H23A 109.5 . .
N9 C23 H23B 109.5 . .
H23A C23 H23B 109.5 . .
N9 C23 H23C 109.5 . .
H23A C23 H23C 109.5 . .
H23B C23 H23C 109.5 . .
N1 C9 C10 107.7(4) . .
N1 C9 H9A 110.2 . .
C10 C9 H9A 110.2 . .
N1 C9 H9B 110.2 . .
C10 C9 H9B 110.2 . .
H9A C9 H9B 108.5 . .
N4 C10 N5 110.6(4) . .
N4 C10 C9 120.8(4) . .
N5 C10 C9 128.6(4) . .
C12 C11 N5 107.0(4) . .
C12 C11 H11 126.5 . .
N5 C11 H11 126.5 . .
C11 C12 N4 108.5(4) . .
C11 C12 H12 125.8 . .
N4 C12 H12 125.8 . .
N5 C13 H13A 109.5 . .
N5 C13 H13B 109.5 . .
H13A C13 H13B 109.5 . .
N5 C13 H13C 109.5 . .
H13A C13 H13C 109.5 . .
H13B C13 H13C 109.5 . .
F7 C14 F3 136.7(7) . .
F7 C14 F8 116.2(8) . .
F3 C14 F8 54.9(6) . .
F7 C14 F1 40.4(5) . .
F3 C14 F1 108.5(6) . .
F8 C14 F1 131.1(6) . .
F7 C14 F2 67.8(7) . .
F3 C14 F2 106.4(6) . .
F8 C14 F2 54.1(5) . .
F1 C14 F2 102.9(7) . .
F7 C14 F9 110.6(7) . .
F3 C14 F9 50.1(5) . .
F8 C14 F9 104.4(7) . .
F1 C14 F9 70.4(6) . .
F2 C14 F9 146.3(6) . .
F7 C14 S1 105.1(8) . .
F3 C14 S1 116.2(8) . .
F8 C14 S1 117.9(7) . .
F1 C14 S1 110.6(7) . .
F2 C14 S1 111.4(8) . .
F9 C14 S1 101.6(8) . .
F7 C14 S3 112.3(7) . .
F3 C14 S3 110.2(8) . .
F8 C14 S3 108.6(6) . .
F1 C14 S3 120.0(6) . .
F2 C14 S3 107.9(7) . .
F9 C14 S3 103.7(7) . .
S1 C14 S3 9.4(9) . .
F4 C15 F6 116.3(5) . .
F4 C15 F5 115.4(5) . .
F6 C15 F5 115.1(5) . .
F4 C15 F11 148.9(6) . .
F6 C15 F11 58.9(4) . .
F5 C15 F11 56.5(4) . .
F4 C15 F10 59.9(4) . .
F6 C15 F10 143.5(6) . .
F5 C15 F10 55.4(4) . .
F11 C15 F10 104.3(5) . .
F4 C15 F12 60.1(4) . .
F6 C15 F12 57.5(4) . .
F5 C15 F12 132.7(6) . .
F11 C15 F12 101.7(5) . .
F10 C15 F12 100.8(5) . .
F4 C15 S4 98.4(4) . .
F6 C15 S4 103.3(4) . .
F5 C15 S4 105.2(4) . .
F11 C15 S4 112.6(4) . .
F10 C15 S4 113.2(4) . .
F12 C15 S4 122.1(4) . .
F4 C15 S2 96.0(4) . .
F6 C15 S2 101.5(4) . .
F5 C15 S2 109.3(4) . .
F11 C15 S2 115.0(4) . .
F10 C15 S2 114.9(4) . .
F12 C15 S2 118.0(4) . .
S4 C15 S2 4.17(18) . .
N4 Cu1 N8 144.9(4) . .
N4 Cu1 N1 82.02(15) . .
N8 Cu1 N1 86.8(5) . .
N4 Cu1 N2 134.3(6) . .
N8 Cu1 N2 10.7(7) . .
N1 Cu1 N2 81.4(7) . .
N4 Cu1 N9 94.9(3) . .
N8 Cu1 N9 116.2(5) . .
N1 Cu1 N9 81.4(3) . .
N2 Cu1 N9 124.0(6) . .
N4 Cu1 Cl1 95.79(11) . .
N8 Cu1 Cl1 95.4(5) . .
N1 Cu1 Cl1 177.74(11) . .
N2 Cu1 Cl1 100.6(7) . .
N9 Cu1 Cl1 98.3(3) . .
N4 Cu1 N3 107.6(4) . .
N8 Cu1 N3 104.8(5) . .
N1 Cu1 N3 86.9(4) . .
N2 Cu1 N3 113.6(7) . .
N9 Cu1 N3 13.2(3) . .
Cl1 Cu1 N3 93.3(4) . .
C9 N1 C20 116.1(6) . .
C9 N1 C5 104.5(6) . .
C20 N1 C5 20.1(5) . .
C9 N1 C1 119.4(8) . .
C20 N1 C1 86.2(8) . .
C5 N1 C1 106.3(9) . .
C9 N1 C16 106.4(5) . .
C20 N1 C16 107.2(7) . .
C5 N1 C16 127.3(7) . .
C1 N1 C16 21.1(6) . .
C9 N1 Cu1 110.3(3) . .
C20 N1 Cu1 111.0(5) . .
C5 N1 Cu1 102.9(6) . .
C1 N1 Cu1 111.8(7) . .
C16 N1 Cu1 105.0(5) . .
C10 N4 C12 106.6(4) . .
C10 N4 Cu1 113.7(3) . .
C12 N4 Cu1 139.2(3) . .
C10 N5 C11 107.3(4) . .
C10 N5 C13 126.3(4) . .
C11 N5 C13 126.3(4) . .
O6 N6 S3 43.1(7) 2_565 2_565
O6 N6 O1 154.6(7) 2_565 .
S3 N6 O1 156.9(8) 2_565 .
O6 N6 S1 158.2(9) 2_565 .
S3 N6 S1 124.6(11) 2_565 .
O1 N6 S1 44.6(8) . .
O6 N6 S1 53.6(6) 2_565 2_565
S3 N6 S1 10.6(11) 2_565 2_565
O1 N6 S1 146.9(8) . 2_565
S1 N6 S1 115.4(9) . 2_565
O6 N6 N6 105.8(7) 2_565 2_565
S3 N6 N6 64.6(7) 2_565 2_565
O1 N6 N6 99.2(7) . 2_565
S1 N6 N6 60.3(8) . 2_565
S1 N6 N6 55.1(7) 2_565 2_565
O6 N6 S3 155.3(9) 2_565 .
S3 N6 S3 117.0(8) 2_565 .
O1 N6 S3 49.6(6) . .
S1 N6 S3 9.1(11) . .
S1 N6 S3 107.3(9) 2_565 .
N6 N6 S3 52.4(7) 2_565 .
O8 N7 O3 149.4(5) . 2_666
O8 N7 S2 48.6(2) . .
O3 N7 S2 161.3(4) 2_666 .
O8 N7 S4 143.1(5) . 2_666
O3 N7 S4 46.6(3) 2_666 2_666
S2 N7 S4 117.5(3) . 2_666
O8 N7 S4 52.0(2) . .
O3 N7 S4 157.4(4) 2_666 .
S2 N7 S4 4.04(19) . .
S4 N7 S4 113.5(3) 2_666 .
O8 N7 S2 141.5(5) . 2_666
O3 N7 S2 50.0(2) 2_666 2_666
S2 N7 S2 113.9(3) . 2_666
S4 N7 S2 3.64(18) 2_666 2_666
S4 N7 S2 109.9(3) . 2_666
O8 N7 N7 98.4(4) . 2_666
O3 N7 N7 103.9(3) 2_666 2_666
S2 N7 N7 59.27(19) . 2_666
S4 N7 N7 58.26(18) 2_666 2_666
S4 N7 N7 55.26(17) . 2_666
S2 N7 N7 54.66(17) 2_666 2_666

loop_
_geom_bond_atom_site_label_1
_geom_bond_atom_site_label_2
_geom_bond_distance
_geom_bond_site_symmetry_2
S1 O1 1.213(19) .
S1 N6 1.60(2) .
S1 N6 1.70(2) 2_565
S1 O2 1.710(18) .
S1 C14 1.770(17) .
S2 O3 1.414(5) .
S2 O4 1.446(5) .
S2 N7 1.638(4) .
S2 N7 1.726(4) 2_666
S2 C15 1.846(6) .
F1 C14 1.384(9) .
F2 C14 1.392(9) .
F3 C14 1.261(9) .
F4 C15 1.299(4) .
F5 C15 1.315(5) .
F6 C15 1.302(5) .
O1 N6 1.593(11) .
O3 N7 1.611(9) 2_666
N2 C2 1.45(3) .
N2 C3 1.46(2) .
N2 C4 1.47(4) .
N2 Cu1 2.10(2) .
N3 C6 1.449(18) .
N3 C8 1.488(18) .
N3 C7 1.52(2) .
N3 Cu1 2.269(15) .
C1 C2 1.49(2) .
C1 N1 1.507(8) .
C1 H1A 0.9900 .
C1 H1B 0.9900 .
C2 H2A 0.9900 .
C2 H2B 0.9900 .
C3 H3A 0.9800 .
C3 H3B 0.9800 .
C3 H3C 0.9800 .
C4 H4A 0.9800 .
C4 H4B 0.9800 .
C4 H4C 0.9800 .
C5 N1 1.504(7) .
C5 C6 1.571(16) .
C5 H5A 0.9900 .
C5 H5B 0.9900 .
C6 H6A 0.9900 .
C6 H6B 0.9900 .
C7 H7A 0.9800 .
C7 H7B 0.9800 .
C7 H7C 0.9800 .
C8 H8A 0.9800 .
C8 H8B 0.9800 .
C8 H8C 0.9800 .
S3 O6 1.112(19) .
S3 O5 1.563(19) .
S3 N6 1.57(2) 2_565
S3 N6 1.788(18) .
S3 C14 1.900(15) .
S4 O8 1.416(5) .
S4 O7 1.430(5) .
S4 N7 1.645(4) 2_666
S4 N7 1.702(4) .
S4 C15 1.846(6) .
F7 C14 1.213(10) .
F8 C14 1.321(9) .
F9 C14 1.395(9) .
F10 C15 1.346(5) .
F11 C15 1.333(5) .
F12 C15 1.361(5) .
O6 N6 1.447(11) 2_565
O8 N7 1.501(7) .
N8 C18 1.483(17) .
N8 C17 1.51(2) .
N8 C19 1.52(2) .
N8 Cu1 2.069(18) .
N9 C22 1.468(17) .
N9 C23 1.479(11) .
N9 C21 1.503(14) .
N9 Cu1 2.212(8) .
C16 N1 1.515(7) .
C16 C17 1.518(13) .
C16 H16A 0.9900 .
C16 H16B 0.9900 .
C17 H17A 0.9900 .
C17 H17B 0.9900 .
C18 H18A 0.9800 .
C18 H18B 0.9800 .
C18 H18C 0.9800 .
C19 H19A 0.9800 .
C19 H19B 0.9800 .
C19 H19C 0.9800 .
C20 C21 1.475(15) .
C20 N1 1.493(7) .
C20 H20A 0.9900 .
C20 H20B 0.9900 .
C21 H21A 0.9900 .
C21 H21B 0.9900 .
C22 H22A 0.9800 .
C22 H22B 0.9800 .
C22 H22C 0.9800 .
C23 H23A 0.9800 .
C23 H23B 0.9800 .
C23 H23C 0.9800 .
C9 N1 1.483(6) .
C9 C10 1.488(6) .
C9 H9A 0.9900 .
C9 H9B 0.9900 .
C10 N4 1.323(6) .
C10 N5 1.347(6) .
C11 C12 1.355(7) .
C11 N5 1.373(7) .
C11 H11 0.9500 .
C12 N4 1.383(6) .
C12 H12 0.9500 .
C13 N5 1.468(6) .
C13 H13A 0.9800 .
C13 H13B 0.9800 .
C13 H13C 0.9800 .
Cl1 Cu1 2.2564(13) .
Cu1 N4 1.995(4) .
Cu1 N1 2.083(4) .
N6 O6 1.446(11) 2_565
N6 S3 1.57(2) 2_565
N6 S1 1.70(2) 2_565
N6 N6 1.764(14) 2_565
N7 O3 1.611(9) 2_666
N7 S4 1.645(4) 2_666
N7 S2 1.726(4) 2_666
N7 N7 1.835(7) 2_666
